data_4132317
loop_
_publ_author_name
'Ghana, Priyabrata'
'Arz, Marius I.'
'Chakraborty, Uttam'
'Schnakenburg, Gregor'
'Filippou, Alexander C.'

_publ_section_title
;
 Linearly Two-Coordinated Silicon: Transition Metal Complexes with the
 Functional Groups M\\tb Si-M and M&#x2550;Si&#x2550;M.
;
_journal_issue 23
_journal_name_full 'Journal of the American Chemical Society'
_journal_page_first 7187
_journal_page_last 7198
_journal_paper_doi 10.1021/jacs.8b02902
_journal_volume 140
_journal_year 2018
_chemical_formula_moiety 'C20 H32 B Mo N6 O2 P, C6 H6'
_chemical_formula_sum 'C26 H38 B Mo N6 O2 P'
_chemical_formula_weight 604.36
_space_group_crystal_system triclinic
_space_group_IT_number 2
_space_group_name_Hall '-P 1'
_space_group_name_H-M_alt 'P -1'
_symmetry_Int_Tables_number 2
_audit_creation_date 2014-06-03
_audit_creation_method
;
Olex2 1.2
(compiled 2014.03.20 svn.r2914 for OlexSys, GUI svn.r4816)
;
_cell_angle_alpha 109.005(2)
_cell_angle_beta 95.885(2)
_cell_angle_gamma 95.334(2)
_cell_formula_units_Z 4
_cell_length_a 13.5471(4)
_cell_length_b 14.2491(4)
_cell_length_c 16.2990(5)
_cell_measurement_reflns_used 21234
_cell_measurement_temperature 123(2)
_cell_measurement_theta_max 29.56
_cell_measurement_theta_min 2.67
_cell_volume 2932.26(16)
_computing_molecular_graphics 'Olex2 (Dolomanov et al., 2009)'
_computing_publication_material 'Olex2 (Dolomanov et al., 2009)'
_computing_structure_refinement 'olex2.refine (Bourhis et al., 2013)'
_diffrn_ambient_temperature 123(2)
_diffrn_detector 'image plate (34 cm diameter)'
_diffrn_detector_area_resol_mean 6.67
_diffrn_detector_type STOE
_diffrn_measured_fraction_theta_full 0.9760
_diffrn_measured_fraction_theta_max 0.9738
_diffrn_measurement_details ' 185 frames, detector distance = 100 mm'
_diffrn_measurement_device '2-circle goniometer'
_diffrn_measurement_device_type 'STOE IPDS 2T'
_diffrn_measurement_method 'rotation method'
_diffrn_radiation_collimation '0.5 mm diameter, monocapillary'
_diffrn_radiation_monochromator 'plane graphite'
_diffrn_radiation_polarisn_norm 0
_diffrn_radiation_type 'Mo K\a'
_diffrn_radiation_wavelength 0.71073
_diffrn_reflns_av_R_equivalents 0.0232
_diffrn_reflns_av_unetI/netI 0.0306
_diffrn_reflns_limit_h_max 16
_diffrn_reflns_limit_h_min -17
_diffrn_reflns_limit_k_max 18
_diffrn_reflns_limit_k_min -18
_diffrn_reflns_limit_l_max 21
_diffrn_reflns_limit_l_min -21
_diffrn_reflns_number 25134
_diffrn_reflns_theta_full 26.0000
_diffrn_reflns_theta_max 26.99
_diffrn_reflns_theta_min 2.67
_diffrn_source 'sealed X-ray tube, 12 x 0.4 mm long-fine focus'
_diffrn_source_current 40
_diffrn_source_power 2.00
_diffrn_source_voltage 50
_exptl_absorpt_coefficient_mu 0.535
_exptl_absorpt_correction_T_max 0.8581
_exptl_absorpt_correction_T_min 0.7161
_exptl_absorpt_correction_type integration
_exptl_absorpt_process_details 'Xred (SOTE&CIE, 2009)'
_exptl_crystal_colour 'clear yellow'
_exptl_crystal_colour_lustre clear
_exptl_crystal_colour_primary yellow
_exptl_crystal_density_diffrn 1.3689
_exptl_crystal_description block
_exptl_crystal_F_000 1249.8930
_exptl_crystal_size_max 0.210
_exptl_crystal_size_mid 0.160
_exptl_crystal_size_min 0.120
_refine_diff_density_max 0.8419
_refine_diff_density_min -0.5259
_refine_diff_density_rms 0.0681
_refine_ls_d_res_high 0.7829
_refine_ls_d_res_low 7.6282
_refine_ls_goodness_of_fit_ref 0.9932
_refine_ls_hydrogen_treatment mixed
_refine_ls_matrix_type full
_refine_ls_number_constraints 112
_refine_ls_number_parameters 692
_refine_ls_number_reflns 12473
_refine_ls_number_restraints 1
_refine_ls_restrained_S_all 0.9931
_refine_ls_R_factor_all 0.0344
_refine_ls_R_factor_gt 0.0260
_refine_ls_shift/su_max 0.0330
_refine_ls_shift/su_mean 0.0005
_refine_ls_structure_factor_coef Fsqd
_refine_ls_weighting_details 'w=1/[\s^2^(Fo^2^)+(0.0418P)^2^] where P=(Fo^2^+2Fc^2^)/3'
_refine_ls_weighting_scheme calc
_refine_ls_wR_factor_gt 0.0632
_refine_ls_wR_factor_ref 0.0651
_reflns_Friedel_coverage 0.0
_reflns_limit_h_max 17
_reflns_limit_h_min -17
_reflns_limit_k_max 17
_reflns_limit_k_min -18
_reflns_limit_l_max 20
_reflns_limit_l_min 0
_reflns_number_gt 10351
_reflns_number_total 12473
_reflns_threshold_expression I>=2u(I)
_cod_data_source_file ja8b02902_si_002.cif
_cod_data_source_block 3442
_cod_database_code 4132317
_olex2_refinement_description
;
1. Fixed Uiso
 At 1.2 times of:
  All B(H) groups, All C(H) groups
 At 1.5 times of:
  All C(H,H,H) groups
2. Rigid bond restraints
 C16, Mo
 with sigma for 1-2 distances of 0.001 and sigma for 1-3 distances of 0.001
3.a Ternary CH refined with riding coordinates:
 B(H), B'(H')
3.b Aromatic/amide H refined with riding coordinates:
 C2(H2), C7(H7), C12(H12), C2'(H2'), C7'(H7'), C12'(H12'), C21(H21), C22(H22),
 C23(H23), C24(H24), C25(H25), C26(H26), C21'(H21'), C22'(H22'), C23'(H23'),
 C24'(H24'), C25'(H25'), C26'(H26')
3.c Idealised Me refined as rotating group:
 C4(H4a,H4b,H4c), C5(H5a,H5b,H5c), C9(H9a,H9b,H9c), C10(H10a,H10b,H10c),
 C14(H14a,H14b,H14c), C15(H15a,H15b,H15c), C18(H18a,H18b,H18c), C19(H19a,H19b,
 H19c), C20(H20a,H20b,H20c), C4'(H4'a,H4'b,H4'c), C5'(H5'a,H5'b,H5'c), C9'(H9'a,
 H9'b,H9'c), C10'(H10d,H10e,H10f), C14'(H14d,H14e,H14f), C15'(H15d,H15e,H15f),
 C18'(H18d,H18e,H18f), C19'(H19d,H19e,H19f), C20'(H20d,H20e,H20f)
;
_olex2_submission_special_instructions 'No special instructions were received'

loop_
_space_group_symop_id
_space_group_symop_operation_xyz
1 x,y,z
2 -x,-y,-z

loop_
_atom_site_label
_atom_site_type_symbol
_atom_site_fract_x
_atom_site_fract_y
_atom_site_fract_z
_atom_site_U_iso_or_equiv
_atom_site_adp_type
_atom_site_occupancy
_atom_site_refinement_flags_posn
_atom_site_refinement_flags_adp
Mo Mo 0.280553(11) 0.636825(10) 0.072274(9) 0.02166(4) Uani 1.000000 . U
Ha H 0.387(2) 0.637(2) 0.138(2) 0.078(9) Uiso 1.000000 . .
P P 0.43649(3) 0.69966(3) 0.02804(3) 0.02717(10) Uani 1.000000 . .
O1 O 0.35179(13) 0.51395(12) 0.18773(9) 0.0450(4) Uani 1.000000 . .
O2 O 0.29521(12) 0.42847(11) -0.06080(10) 0.0472(4) Uani 1.000000 . .
N1 N 0.19545(11) 0.69362(11) -0.02502(9) 0.0242(3) Uani 1.000000 . .
N2 N 0.13779(11) 0.76855(11) 0.00679(9) 0.0251(3) Uani 1.000000 . .
N3 N 0.27829(11) 0.78876(10) 0.17836(9) 0.0242(3) Uani 1.000000 . .
N4 N 0.20366(11) 0.84420(10) 0.16798(9) 0.0246(3) Uani 1.000000 . .
N5 N 0.12338(11) 0.61566(10) 0.10002(9) 0.0234(3) Uani 1.000000 . .
N6 N 0.07009(11) 0.69620(10) 0.11486(9) 0.0232(3) Uani 1.000000 . .
C1 C 0.19293(13) 0.67993(13) -0.11083(11) 0.0262(4) Uani 1.000000 . .
C2 C 0.13725(14) 0.74715(14) -0.13319(12) 0.0293(4) Uani 1.000000 . .
H2 H 0.12555(14) 0.75425(14) -0.18921(12) 0.0352(4) Uiso 1.000000 R .
C3 C 0.10231(14) 0.80159(13) -0.05783(12) 0.0278(4) Uani 1.000000 . .
C4 C 0.24187(15) 0.60148(14) -0.17235(11) 0.0313(4) Uani 1.000000 . .
H4a H 0.3071(5) 0.6314(3) -0.1796(7) 0.0469(6) Uiso 1.000000 GR .
H4b H 0.2513(10) 0.5476(5) -0.1484(5) 0.0469(6) Uiso 1.000000 GR .
H4c H 0.1993(5) 0.5740(8) -0.2294(3) 0.0469(6) Uiso 1.000000 GR .
C5 C 0.03726(16) 0.88251(16) -0.04436(14) 0.0374(4) Uani 1.000000 . .
H5a H -0.0294(4) 0.8574(4) -0.0358(10) 0.0561(7) Uiso 1.000000 GR .
H5b H 0.0669(6) 0.9397(5) 0.0075(6) 0.0561(7) Uiso 1.000000 GR .
H5c H 0.0315(10) 0.9038(8) -0.0959(5) 0.0561(7) Uiso 1.000000 GR .
C6 C 0.33820(14) 0.84432(14) 0.25242(11) 0.0286(4) Uani 1.000000 . .
C7 C 0.30407(14) 0.93665(14) 0.28731(12) 0.0310(4) Uani 1.000000 . .
H7 H 0.33440(14) 0.99081(14) 0.33796(12) 0.0372(5) Uiso 1.000000 R .
C8 C 0.21789(14) 0.93347(13) 0.23375(12) 0.0292(4) Uani 1.000000 . .
C9 C 0.41991(17) 0.80460(17) 0.29438(13) 0.0413(5) Uani 1.000000 . .
H9a H 0.4160(8) 0.7323(3) 0.2640(7) 0.0620(7) Uiso 1.000000 GR .
H9b H 0.48495(17) 0.8381(9) 0.2906(10) 0.0620(7) Uiso 1.000000 GR .
H9c H 0.4124(7) 0.8173(11) 0.3561(3) 0.0620(7) Uiso 1.000000 GR .
C10 C 0.14551(17) 1.00810(15) 0.24310(15) 0.0409(5) Uani 1.000000 . .
H10a H 0.1367(10) 1.0257(9) 0.1897(5) 0.0613(7) Uiso 1.000000 GR .
H10b H 0.0809(4) 0.9791(5) 0.2523(11) 0.0613(7) Uiso 1.000000 GR .
H10c H 0.1715(6) 1.0684(5) 0.2934(7) 0.0613(7) Uiso 1.000000 GR .
C11 C 0.06499(14) 0.54221(13) 0.11286(11) 0.0265(4) Uani 1.000000 . .
C12 C -0.02490(14) 0.57498(14) 0.13732(12) 0.0302(4) Uani 1.000000 . .
H12 H -0.07895(14) 0.53769(14) 0.15073(12) 0.0362(5) Uiso 1.000000 R .
C13 C -0.01958(13) 0.67240(14) 0.13813(11) 0.0265(4) Uani 1.000000 . .
C14 C 0.09532(15) 0.44098(14) 0.10045(13) 0.0342(4) Uani 1.000000 . .
H14a H 0.1337(10) 0.4224(5) 0.0511(6) 0.0513(6) Uiso 1.000000 GR .
H14b H 0.1368(9) 0.4423(3) 0.1538(4) 0.0513(6) Uiso 1.000000 GR .
H14c H 0.03539(16) 0.3918(2) 0.0882(10) 0.0513(6) Uiso 1.000000 GR .
C15 C -0.09350(14) 0.74451(15) 0.16147(14) 0.0356(4) Uani 1.000000 . .
H15a H -0.0636(4) 0.8025(6) 0.2125(6) 0.0534(6) Uiso 1.000000 GR .
H15b H -0.1124(9) 0.7668(9) 0.1118(4) 0.0534(6) Uiso 1.000000 GR .
H15c H -0.1532(5) 0.7117(4) 0.1754(10) 0.0534(6) Uiso 1.000000 GR .
C16 C 0.32489(14) 0.56312(14) 0.14729(11) 0.0284(4) Uani 1.000000 . U
C17 C 0.28624(15) 0.50775(14) -0.01351(12) 0.0325(4) Uani 1.000000 . .
C18 C 0.42387(17) 0.80813(15) -0.00690(15) 0.0413(5) Uani 1.000000 . .
H18a H 0.3737(9) 0.7889(3) -0.0593(7) 0.0619(7) Uiso 1.000000 GR .
H18b H 0.4028(12) 0.8618(5) 0.0403(4) 0.0619(7) Uiso 1.000000 GR .
H18c H 0.4884(3) 0.8318(8) -0.0204(11) 0.0619(7) Uiso 1.000000 GR .
C19 C 0.54767(16) 0.75063(19) 0.10992(15) 0.0461(5) Uani 1.000000 . .
H19a H 0.5339(5) 0.8100(8) 0.1561(6) 0.0691(8) Uiso 1.000000 GR .
H19b H 0.5653(8) 0.7000(5) 0.1356(8) 0.0691(8) Uiso 1.000000 GR .
H19c H 0.6035(4) 0.7692(13) 0.0821(3) 0.0691(8) Uiso 1.000000 GR .
C20 C 0.49129(16) 0.61461(16) -0.05973(14) 0.0397(5) Uani 1.000000 . .
H20a H 0.5153(11) 0.5613(7) -0.0405(4) 0.0595(7) Uiso 1.000000 GR .
H20b H 0.4406(4) 0.5850(9) -0.1116(4) 0.0595(7) Uiso 1.000000 GR .
H20c H 0.5475(8) 0.6517(3) -0.0743(7) 0.0595(7) Uiso 1.000000 GR .
B B 0.11063(15) 0.79347(14) 0.10027(13) 0.0253(4) Uani 1.000000 . .
H H 0.05821(15) 0.83943(14) 0.10817(13) 0.0304(5) Uiso 1.000000 R .
Mo' Mo 0.147799(11) 0.830409(11) -0.386037(9) 0.02264(4) Uani 1.000000 . .
Hb H 0.110(2) 0.896(2) -0.4478(19) 0.069(8) Uiso 1.000000 . .
P' P 0.26338(4) 0.96845(3) -0.39813(3) 0.03266(11) Uani 1.000000 . .
O1' O -0.06779(12) 0.86371(15) -0.44519(11) 0.0562(5) Uani 1.000000 . .
O2' O 0.10562(11) 0.98411(10) -0.21331(9) 0.0366(3) Uani 1.000000 . .
N1' N 0.28080(11) 0.78408(10) -0.32076(9) 0.0251(3) Uani 1.000000 . .
N2' N 0.30629(11) 0.69000(10) -0.35875(9) 0.0246(3) Uani 1.000000 . .
N3' N 0.17595(11) 0.72071(11) -0.51745(9) 0.0272(3) Uani 1.000000 . .
N4' N 0.22429(11) 0.64057(11) -0.51587(9) 0.0274(3) Uani 1.000000 . .
N5' N 0.08206(11) 0.68820(10) -0.37233(9) 0.0250(3) Uani 1.000000 . .
N6' N 0.12892(11) 0.60421(10) -0.40258(9) 0.0258(3) Uani 1.000000 . .
C1' C 0.34910(15) 0.82913(13) -0.24899(12) 0.0301(4) Uani 1.000000 . .
C2' C 0.41909(14) 0.76585(14) -0.24281(12) 0.0306(4) Uani 1.000000 . .
H2' H 0.47586(14) 0.78008(14) -0.19922(12) 0.0368(5) Uiso 1.000000 R .
C3' C 0.38985(13) 0.67796(13) -0.31266(12) 0.0268(4) Uani 1.000000 . .
C4' C 0.3436(2) 0.92988(16) -0.18376(15) 0.0498(6) Uani 1.000000 . .
H4'a H 0.2850(8) 0.9262(4) -0.1538(9) 0.0747(9) Uiso 1.000000 GR .
H4'b H 0.4044(7) 0.9507(7) -0.1406(8) 0.0747(9) Uiso 1.000000 GR .
H4'c H 0.3380(15) 0.9787(3) -0.2141(2) 0.0747(9) Uiso 1.000000 GR .
C5' C 0.43637(16) 0.58392(16) -0.33595(14) 0.0386(5) Uani 1.000000 . .
H5'a H 0.4542(11) 0.5681(7) -0.3953(4) 0.0579(7) Uiso 1.000000 GR .
H5'b H 0.4968(7) 0.5927(4) -0.2942(6) 0.0579(7) Uiso 1.000000 GR .
H5'c H 0.3887(5) 0.5290(3) -0.3337(10) 0.0579(7) Uiso 1.000000 GR .
C6' C 0.16226(14) 0.71613(14) -0.60179(11) 0.0306(4) Uani 1.000000 . .
C7' C 0.20491(15) 0.63561(15) -0.65307(12) 0.0343(4) Uani 1.000000 . .
H7' H 0.20733(15) 0.61696(15) -0.71428(12) 0.0411(5) Uiso 1.000000 R .
C8' C 0.24269(14) 0.58859(14) -0.59780(12) 0.0315(4) Uani 1.000000 . .
C9' C 0.10217(17) 0.78278(16) -0.63438(13) 0.0393(5) Uani 1.000000 . .
H9'a H 0.0814(10) 0.8333(8) -0.58460(15) 0.0590(7) Uiso 1.000000 GR .
H9'b H 0.1429(4) 0.8161(9) -0.6658(9) 0.0590(7) Uiso 1.000000 GR .
H9'c H 0.0427(6) 0.7427(2) -0.6741(8) 0.0590(7) Uiso 1.000000 GR .
C10' C 0.29152(16) 0.49569(15) -0.61722(14) 0.0397(5) Uani 1.000000 . .
H10d H 0.2474(6) 0.4427(4) -0.6078(10) 0.0596(7) Uiso 1.000000 GR .
H10e H 0.3041(11) 0.4741(7) -0.6783(3) 0.0596(7) Uiso 1.000000 GR .
H10f H 0.3552(6) 0.5092(4) -0.5783(7) 0.0596(7) Uiso 1.000000 GR .
C11' C -0.00042(13) 0.65980(14) -0.34281(11) 0.0277(4) Uani 1.000000 . .
C12' C -0.00742(14) 0.55826(14) -0.35416(12) 0.0307(4) Uani 1.000000 . .
H12' H -0.05862(14) 0.51956(14) -0.33879(12) 0.0368(5) Uiso 1.000000 R .
C13' C 0.07487(14) 0.52503(13) -0.39220(12) 0.0284(4) Uani 1.000000 . .
C14' C -0.07089(14) 0.73102(15) -0.30350(13) 0.0344(4) Uani 1.000000 . .
H14d H -0.1207(7) 0.7346(9) -0.35006(16) 0.0516(6) Uiso 1.000000 GR .
H14e H -0.1048(8) 0.7075(6) -0.2621(7) 0.0516(6) Uiso 1.000000 GR .
H14f H -0.0333(2) 0.7977(3) -0.2726(8) 0.0516(6) Uiso 1.000000 GR .
C15' C 0.10395(16) 0.42215(14) -0.41871(14) 0.0363(4) Uani 1.000000 . .
H15d H 0.1661(6) 0.4221(3) -0.3822(7) 0.0544(7) Uiso 1.000000 GR .
H15e H 0.0506(5) 0.3757(3) -0.4110(10) 0.0544(7) Uiso 1.000000 GR .
H15f H 0.1143(12) 0.4010(5) -0.4804(3) 0.0544(7) Uiso 1.000000 GR .
C16' C 0.01313(16) 0.85012(15) -0.42503(12) 0.0352(4) Uani 1.000000 . .
C17' C 0.12297(13) 0.92420(13) -0.27645(12) 0.0276(4) Uani 1.000000 . .
C18' C 0.3973(2) 0.9513(2) -0.3847(3) 0.0747(10) Uani 1.000000 . .
H18d H 0.4057(3) 0.8837(7) -0.4216(13) 0.1120(15) Uiso 1.000000 GR .
H18e H 0.4371(3) 1.0008(12) -0.4021(16) 0.1120(15) Uiso 1.000000 GR .
H18f H 0.4199(5) 0.9604(18) -0.3232(4) 0.1120(15) Uiso 1.000000 GR .
C19' C 0.2580(3) 0.9915(2) -0.50023(16) 0.0718(10) Uani 1.000000 . .
H19d H 0.1922(7) 1.0101(18) -0.5146(8) 0.1077(15) Uiso 1.000000 GR .
H19e H 0.3103(12) 1.0462(13) -0.4952(5) 0.1077(15) Uiso 1.000000 GR .
H19f H 0.2684(19) 0.9307(6) -0.5467(3) 0.1077(15) Uiso 1.000000 GR .
C20' C 0.26359(18) 1.09387(15) -0.32212(14) 0.0419(5) Uani 1.000000 . .
H20d H 0.2767(13) 1.0938(3) -0.26188(14) 0.0628(7) Uiso 1.000000 GR .
H20e H 0.3159(9) 1.1397(3) -0.3320(8) 0.0628(7) Uiso 1.000000 GR .
H20f H 0.1983(5) 1.1159(5) -0.3314(8) 0.0628(7) Uiso 1.000000 GR .
B' B 0.23261(15) 0.61111(15) -0.43351(13) 0.0266(4) Uani 1.000000 . .
H' H 0.25734(15) 0.54449(15) -0.44706(13) 0.0319(5) Uiso 1.000000 R .
C21 C 0.25024(18) 1.22183(17) 0.04782(15) 0.0437(5) Uani 1.000000 . .
H21 H 0.22937(18) 1.26674(17) 0.01946(15) 0.0524(6) Uiso 1.000000 R .
C22 C 0.28333(17) 1.25706(19) 0.13610(16) 0.0482(6) Uani 1.000000 . .
H22 H 0.28409(17) 1.32599(19) 0.16844(16) 0.0579(7) Uiso 1.000000 R .
C23 C 0.3147(2) 1.1955(3) 0.17738(18) 0.0623(7) Uani 1.000000 . .
H23 H 0.3368(2) 1.2208(3) 0.23870(18) 0.0747(9) Uiso 1.000000 R .
C24 C 0.3148(2) 1.0956(3) 0.1310(2) 0.0720(9) Uani 1.000000 . .
H24 H 0.3388(2) 1.0524(3) 0.1600(2) 0.0864(11) Uiso 1.000000 R .
C25 C 0.2798(2) 1.05794(19) 0.0416(2) 0.0612(7) Uani 1.000000 . .
H25 H 0.2784(2) 0.98885(19) 0.0095(2) 0.0734(9) Uiso 1.000000 R .
C26 C 0.24697(18) 1.12228(18) 0.00005(16) 0.0475(5) Uani 1.000000 . .
H26 H 0.22246(18) 1.09779(18) -0.06085(16) 0.0570(7) Uiso 1.000000 R .
C21' C 0.5272(2) 0.66986(16) 0.40975(17) 0.0480(6) Uani 1.000000 . .
H21' H 0.4771(2) 0.63453(16) 0.36146(17) 0.0576(7) Uiso 1.000000 R .
C22' C 0.50208(17) 0.70505(17) 0.49207(17) 0.0461(5) Uani 1.000000 . .
H22' H 0.43422(17) 0.69499(17) 0.50090(17) 0.0553(6) Uiso 1.000000 R .
C23' C 0.5743(2) 0.75505(19) 0.56251(17) 0.0516(6) Uani 1.000000 . .
H23' H 0.5566(2) 0.77930(19) 0.61986(17) 0.0619(7) Uiso 1.000000 R .
C24' C 0.67259(19) 0.76982(19) 0.5495(2) 0.0572(7) Uani 1.000000 . .
H24' H 0.72289(19) 0.80364(19) 0.5981(2) 0.0686(8) Uiso 1.000000 R .
C25' C 0.69780(19) 0.73580(17) 0.4668(2) 0.0623(8) Uani 1.000000 . .
H25' H 0.76543(19) 0.74684(17) 0.4576(2) 0.0748(10) Uiso 1.000000 R .
C26' C 0.6249(2) 0.68549(17) 0.3967(2) 0.0589(7) Uani 1.000000 . .
H26' H 0.6424(2) 0.66158(17) 0.3392(2) 0.0707(9) Uiso 1.000000 R .

loop_
_atom_site_aniso_label
_atom_site_aniso_U_11
_atom_site_aniso_U_22
_atom_site_aniso_U_33
_atom_site_aniso_U_12
_atom_site_aniso_U_13
_atom_site_aniso_U_23
Mo 0.02380(8) 0.02107(7) 0.02112(7) 0.00492(5) 0.00551(5) 0.00727(5)
P 0.0225(2) 0.0277(2) 0.0303(2) 0.00356(17) 0.00608(18) 0.00774(18)
O1 0.0621(10) 0.0488(9) 0.0359(8) 0.0288(8) 0.0137(7) 0.0224(7)
O2 0.0472(9) 0.0299(7) 0.0503(9) 0.0137(7) -0.0027(7) -0.0048(6)
N1 0.0244(7) 0.0257(7) 0.0233(7) 0.0049(6) 0.0052(6) 0.0085(6)
N2 0.0254(7) 0.0249(7) 0.0274(7) 0.0068(6) 0.0063(6) 0.0105(6)
N3 0.0239(7) 0.0234(7) 0.0251(7) 0.0046(6) 0.0053(6) 0.0072(6)
N4 0.0242(7) 0.0221(7) 0.0275(7) 0.0044(6) 0.0072(6) 0.0070(6)
N5 0.0226(7) 0.0232(7) 0.0240(7) 0.0033(5) 0.0051(6) 0.0067(5)
N6 0.0216(7) 0.0245(7) 0.0232(7) 0.0047(5) 0.0051(5) 0.0067(5)
C1 0.0236(8) 0.0301(9) 0.0252(8) 0.0002(7) 0.0043(7) 0.0103(7)
C2 0.0277(9) 0.0365(9) 0.0262(8) 0.0016(7) 0.0014(7) 0.0153(7)
C3 0.0253(9) 0.0279(9) 0.0316(9) 0.0021(7) 0.0013(7) 0.0132(7)
C4 0.0333(10) 0.0373(10) 0.0232(8) 0.0043(8) 0.0072(7) 0.0093(7)
C5 0.0386(11) 0.0395(11) 0.0414(11) 0.0154(9) 0.0059(9) 0.0206(9)
C6 0.0268(9) 0.0293(9) 0.0270(8) 0.0009(7) 0.0045(7) 0.0063(7)
C7 0.0303(10) 0.0277(9) 0.0290(9) -0.0017(7) 0.0067(7) 0.0023(7)
C8 0.0314(10) 0.0228(8) 0.0313(9) 0.0016(7) 0.0095(7) 0.0053(7)
C9 0.0378(11) 0.0469(12) 0.0303(10) 0.0081(9) -0.0046(8) 0.0031(9)
C10 0.0392(11) 0.0275(9) 0.0500(12) 0.0089(8) 0.0084(9) 0.0034(9)
C11 0.0280(9) 0.0247(8) 0.0237(8) -0.0020(7) 0.0005(7) 0.0062(6)
C12 0.0247(9) 0.0328(9) 0.0307(9) -0.0039(7) 0.0050(7) 0.0094(7)
C13 0.0206(8) 0.0326(9) 0.0231(8) 0.0004(7) 0.0027(6) 0.0059(7)
C14 0.0356(10) 0.0253(9) 0.0403(10) -0.0023(8) 0.0043(8) 0.0113(8)
C15 0.0233(9) 0.0398(10) 0.0415(11) 0.0052(8) 0.0080(8) 0.0096(8)
C16 0.0328(10) 0.0304(9) 0.0251(8) 0.0121(7) 0.0098(7) 0.0099(6)
C17 0.0297(10) 0.0340(10) 0.0316(9) 0.0082(8) -0.0008(8) 0.0084(8)
C18 0.0432(12) 0.0334(10) 0.0499(12) -0.0016(9) 0.0107(10) 0.0182(9)
C19 0.0253(10) 0.0628(14) 0.0412(11) -0.0007(10) 0.0030(9) 0.0080(10)
C20 0.0336(11) 0.0422(11) 0.0410(11) 0.0069(9) 0.0161(9) 0.0073(9)
B 0.0239(9) 0.0252(9) 0.0272(9) 0.0054(7) 0.0067(8) 0.0081(7)
Mo' 0.02076(8) 0.02484(8) 0.02041(7) 0.00100(5) 0.00343(5) 0.00549(5)
P' 0.0419(3) 0.0229(2) 0.0352(2) 0.00271(19) 0.0149(2) 0.01011(19)
O1' 0.0370(9) 0.0861(13) 0.0459(9) 0.0242(9) 0.0014(7) 0.0200(9)
O2' 0.0390(8) 0.0377(7) 0.0295(7) 0.0109(6) 0.0101(6) 0.0034(6)
N1' 0.0277(8) 0.0201(7) 0.0253(7) 0.0012(6) 0.0035(6) 0.0054(5)
N2' 0.0237(7) 0.0227(7) 0.0264(7) 0.0019(6) 0.0074(6) 0.0062(6)
N3' 0.0270(8) 0.0293(7) 0.0220(7) -0.0001(6) 0.0061(6) 0.0046(6)
N4' 0.0248(7) 0.0279(7) 0.0241(7) -0.0009(6) 0.0073(6) 0.0014(6)
N5' 0.0223(7) 0.0241(7) 0.0249(7) 0.0005(6) 0.0048(6) 0.0037(6)
N6' 0.0236(7) 0.0239(7) 0.0260(7) -0.0002(6) 0.0062(6) 0.0033(6)
C1' 0.0320(10) 0.0263(9) 0.0279(9) 0.0001(7) -0.0029(7) 0.0069(7)
C2' 0.0274(9) 0.0335(9) 0.0307(9) 0.0017(7) -0.0002(7) 0.0126(7)
C3' 0.0230(8) 0.0295(9) 0.0300(9) 0.0028(7) 0.0076(7) 0.0117(7)
C4' 0.0581(15) 0.0311(10) 0.0447(12) 0.0080(10) -0.0181(11) -0.0009(9)
C5' 0.0323(10) 0.0387(11) 0.0435(11) 0.0111(8) 0.0065(9) 0.0100(9)
C6' 0.0261(9) 0.0372(10) 0.0231(8) -0.0067(7) 0.0038(7) 0.0060(7)
C7' 0.0318(10) 0.0405(10) 0.0212(8) -0.0102(8) 0.0078(7) 0.0008(7)
C8' 0.0246(9) 0.0327(9) 0.0278(9) -0.0069(7) 0.0094(7) -0.0012(7)
C9' 0.0430(12) 0.0470(11) 0.0263(9) -0.0031(9) 0.0025(8) 0.0133(8)
C10' 0.0390(11) 0.0353(10) 0.0354(10) 0.0001(9) 0.0136(9) -0.0021(8)
C11' 0.0215(8) 0.0319(9) 0.0265(8) -0.0022(7) 0.0044(7) 0.0067(7)
C12' 0.0241(9) 0.0326(9) 0.0329(9) -0.0047(7) 0.0046(7) 0.0099(7)
C13' 0.0251(9) 0.0265(8) 0.0294(9) -0.0044(7) 0.0019(7) 0.0067(7)
C14' 0.0244(9) 0.0387(10) 0.0402(10) 0.0043(8) 0.0102(8) 0.0118(8)
C15' 0.0365(11) 0.0252(9) 0.0424(11) -0.0027(8) 0.0067(9) 0.0066(8)
C16' 0.0356(11) 0.0393(10) 0.0272(9) 0.0076(8) 0.0035(8) 0.0062(8)
C17' 0.0221(8) 0.0292(9) 0.0312(9) 0.0021(7) 0.0009(7) 0.0111(7)
C18' 0.0444(15) 0.0500(15) 0.142(3) 0.0061(12) 0.0408(17) 0.0411(18)
C19' 0.129(3) 0.0424(13) 0.0392(13) -0.0231(15) 0.0135(15) 0.0162(11)
C20' 0.0515(13) 0.0276(9) 0.0410(11) -0.0003(9) 0.0107(10) 0.0045(8)
B' 0.0245(10) 0.0235(9) 0.0284(9) 0.0005(7) 0.0082(8) 0.0037(7)
C21 0.0442(12) 0.0428(12) 0.0472(12) 0.0115(10) 0.0088(10) 0.0173(10)
C22 0.0392(12) 0.0499(13) 0.0470(12) -0.0017(10) 0.0084(10) 0.0062(10)
C23 0.0419(14) 0.103(2) 0.0458(13) 0.0055(14) 0.0069(11) 0.0317(15)
C24 0.0549(17) 0.106(3) 0.095(2) 0.0272(16) 0.0278(16) 0.079(2)
C25 0.0502(15) 0.0374(12) 0.102(2) 0.0090(11) 0.0328(15) 0.0249(13)
C26 0.0389(12) 0.0496(13) 0.0464(12) 0.0082(10) 0.0073(10) 0.0051(10)
C21' 0.0534(14) 0.0316(10) 0.0571(14) 0.0022(10) -0.0042(11) 0.0170(10)
C22' 0.0299(11) 0.0444(12) 0.0629(14) 0.0013(9) 0.0050(10) 0.0182(11)
C23' 0.0514(14) 0.0520(14) 0.0526(14) 0.0028(11) 0.0027(11) 0.0221(11)
C24' 0.0384(13) 0.0455(13) 0.0849(19) 0.0007(10) -0.0159(13) 0.0270(13)
C25' 0.0360(13) 0.0327(11) 0.125(3) 0.0082(10) 0.0256(15) 0.0306(14)
C26' 0.083(2) 0.0292(11) 0.0733(17) 0.0104(12) 0.0365(15) 0.0200(11)

loop_
_atom_type_symbol
_atom_type_scat_dispersion_real
_atom_type_scat_dispersion_imag
_atom_type_scat_Cromer_Mann_a1
_atom_type_scat_Cromer_Mann_a2
_atom_type_scat_Cromer_Mann_a3
_atom_type_scat_Cromer_Mann_a4
_atom_type_scat_Cromer_Mann_b1
_atom_type_scat_Cromer_Mann_b2
_atom_type_scat_Cromer_Mann_b3
_atom_type_scat_Cromer_Mann_b4
_atom_type_scat_Cromer_Mann_c
_atom_type_scat_source
_atom_type_scat_dispersion_source
C 0.00347 0.00161 2.31000 1.02000 1.58860 0.86500 20.84390 10.20750 0.56870 51.65120 0.215599998832 'International Tables Volume C Table 6.1.1.4 (pp. 500-502)' 'Henke, Gullikson and Davis, At. Data and Nucl. Data Tables, 1993, 54, 2'
B 0.00141 0.00067 2.05450 1.33260 1.09790 0.70680 23.21850 1.02100 60.34980 0.14030 -0.193200007081 'International Tables Volume C Table 6.1.1.4 (pp. 500-502)' 'Henke, Gullikson and Davis, At. Data and Nucl. Data Tables, 1993, 54, 2'
H 0.00000 0.00000 0.49300 0.32291 0.14019 0.04081 10.51090 26.12570 3.14236 57.79970 0.0030380000826 'International Tables Volume C Table 6.1.1.4 (pp. 500-502)' 'Henke, Gullikson and Davis, At. Data and Nucl. Data Tables, 1993, 54, 2'
Mo -1.68402 0.70339 3.70250 17.23560 12.88760 3.74290 0.27720 1.09580 11.00400 61.65840 4.38749980927 'International Tables Volume C Table 6.1.1.4 (pp. 500-502)' 'Henke, Gullikson and Davis, At. Data and Nucl. Data Tables, 1993, 54, 2'
O 0.01158 0.00611 3.04850 2.28680 1.54630 0.86700 13.27710 5.70110 0.32390 32.90890 0.250800013542 'International Tables Volume C Table 6.1.1.4 (pp. 500-502)' 'Henke, Gullikson and Davis, At. Data and Nucl. Data Tables, 1993, 54, 2'
N 0.00653 0.00323 12.21260 3.13220 2.01250 1.16630 0.00570 9.89330 28.99750 0.58260 -11.5290002823 'International Tables Volume C Table 6.1.1.4 (pp. 500-502)' 'Henke, Gullikson and Davis, At. Data and Nucl. Data Tables, 1993, 54, 2'
P 0.10434 0.09671 6.43450 4.17910 1.78000 1.49080 1.90670 27.15700 0.52600 68.16450 1.11489999294 'International Tables Volume C Table 6.1.1.4 (pp. 500-502)' 'Henke, Gullikson and Davis, At. Data and Nucl. Data Tables, 1993, 54, 2'

loop_
_geom_angle_atom_site_label_1
_geom_angle_atom_site_label_2
_geom_angle_atom_site_label_3
_geom_angle
P Mo Ha 65.9(11)
N1 Mo Ha 151.1(11)
N1 Mo P 87.15(4)
N3 Mo Ha 82.3(10)
N3 Mo P 91.69(4)
N3 Mo N1 88.44(5)
N5 Mo Ha 126.7(11)
N5 Mo P 163.29(4)
N5 Mo N1 77.99(5)
N5 Mo N3 80.44(5)
C16 Mo Ha 42.8(11)
C16 Mo P 104.68(6)
C16 Mo N1 165.88(7)
C16 Mo N3 98.73(6)
C16 Mo N5 91.14(7)
C17 Mo Ha 95.4(10)
C17 Mo P 88.05(6)
C17 Mo N1 93.90(7)
C17 Mo N3 177.63(7)
C17 Mo N5 100.41(7)
C17 Mo C16 79.07(8)
C18 P Mo 113.13(7)
C19 P Mo 119.12(8)
C19 P C18 99.06(11)
C20 P Mo 118.91(7)
C20 P C18 103.84(11)
C20 P C19 99.81(10)
N2 N1 Mo 118.00(10)
C1 N1 Mo 135.66(12)
C1 N1 N2 105.95(14)
C3 N2 N1 110.19(14)
B N2 N1 120.34(14)
B N2 C3 128.90(15)
N4 N3 Mo 118.68(10)
C6 N3 Mo 135.06(12)
C6 N3 N4 106.19(14)
C8 N4 N3 110.31(14)
B N4 N3 119.11(13)
B N4 C8 129.29(15)
N6 N5 Mo 117.99(10)
C11 N5 Mo 135.25(12)
C11 N5 N6 106.56(14)
C13 N6 N5 109.66(14)
B N6 N5 121.72(14)
B N6 C13 128.53(15)
C2 C1 N1 110.13(15)
C4 C1 N1 124.02(16)
C4 C1 C2 125.84(16)
H2 C2 C1 126.88(10)
C3 C2 C1 106.24(16)
C3 C2 H2 126.88(11)
C2 C3 N2 107.45(16)
C5 C3 N2 123.25(17)
C5 C3 C2 129.30(17)
H4a C4 C1 109.5
H4b C4 C1 109.5
H4b C4 H4a 109.5
H4c C4 C1 109.5
H4c C4 H4a 109.5
H4c C4 H4b 109.5
H5a C5 C3 109.5
H5b C5 C3 109.5
H5b C5 H5a 109.5
H5c C5 C3 109.5
H5c C5 H5a 109.5
H5c C5 H5b 109.5
C7 C6 N3 109.78(17)
C9 C6 N3 122.96(16)
C9 C6 C7 126.80(17)
H7 C7 C6 126.91(11)
C8 C7 C6 106.18(16)
C8 C7 H7 126.91(11)
C7 C8 N4 107.47(16)
C10 C8 N4 122.78(17)
C10 C8 C7 129.69(17)
H9a C9 C6 109.5
H9b C9 C6 109.5
H9b C9 H9a 109.5
H9c C9 C6 109.5
H9c C9 H9a 109.5
H9c C9 H9b 109.5
H10a C10 C8 109.5
H10b C10 C8 109.5
H10b C10 H10a 109.5
H10c C10 C8 109.5
H10c C10 H10a 109.5
H10c C10 H10b 109.5
C12 C11 N5 109.96(16)
C14 C11 N5 122.78(17)
C14 C11 C12 127.25(17)
H12 C12 C11 126.90(10)
C13 C12 C11 106.19(16)
C13 C12 H12 126.90(11)
C12 C13 N6 107.61(16)
C15 C13 N6 122.97(17)
C15 C13 C12 129.40(17)
H14a C14 C11 109.5
H14b C14 C11 109.5
H14b C14 H14a 109.5
H14c C14 C11 109.5
H14c C14 H14a 109.5
H14c C14 H14b 109.5
H15a C15 C13 109.5
H15b C15 C13 109.5
H15b C15 H15a 109.5
H15c C15 C13 109.5
H15c C15 H15a 109.5
H15c C15 H15b 109.5
O1 C16 Mo 175.81(15)
O2 C17 Mo 174.75(17)
H18a C18 P 109.5
H18b C18 P 109.5
H18b C18 H18a 109.5
H18c C18 P 109.5
H18c C18 H18a 109.5
H18c C18 H18b 109.5
H19a C19 P 109.5
H19b C19 P 109.5
H19b C19 H19a 109.5
H19c C19 P 109.5
H19c C19 H19a 109.5
H19c C19 H19b 109.5
H20a C20 P 109.5
H20b C20 P 109.5
H20b C20 H20a 109.5
H20c C20 P 109.5
H20c C20 H20a 109.5
H20c C20 H20b 109.5
N4 B N2 110.21(14)
N6 B N2 109.63(14)
N6 B N4 108.70(14)
H B N2 109.43(9)
H B N4 109.43(9)
H B N6 109.43(9)
P' Mo' Hb 59.9(10)
N1' Mo' Hb 145.8(10)
N1' Mo' P' 87.73(4)
N3' Mo' Hb 83.2(10)
N3' Mo' P' 92.77(4)
N3' Mo' N1' 88.22(5)
N5' Mo' Hb 132.7(10)
N5' Mo' P' 164.41(4)
N5' Mo' N1' 77.80(5)
N5' Mo' N3' 81.13(5)
C16' Mo' Hb 50.0(10)
C16' Mo' P' 106.88(7)
C16' Mo' N1' 164.10(7)
C16' Mo' N3' 97.10(7)
C16' Mo' N5' 88.18(7)
C17' Mo' Hb 95.8(10)
C17' Mo' P' 86.82(5)
C17' Mo' N1' 92.69(6)
C17' Mo' N3' 178.98(7)
C17' Mo' N5' 99.49(6)
C17' Mo' C16' 82.14(8)
C18' P' Mo' 114.06(9)
C19' P' Mo' 119.43(9)
C19' P' C18' 98.29(18)
C20' P' Mo' 118.51(8)
C20' P' C18' 102.38(13)
C20' P' C19' 100.95(12)
N2' N1' Mo' 118.95(10)
C1' N1' Mo' 134.94(12)
C1' N1' N2' 106.09(14)
C3' N2' N1' 110.22(14)
B' N2' N1' 119.57(14)
B' N2' C3' 129.39(15)
N4' N3' Mo' 117.86(10)
C6' N3' Mo' 135.81(13)
C6' N3' N4' 106.18(14)
C8' N4' N3' 110.18(16)
B' N4' N3' 119.60(14)
B' N4' C8' 129.16(17)
N6' N5' Mo' 118.69(10)
C11' N5' Mo' 134.64(12)
C11' N5' N6' 106.61(14)
C13' N6' N5' 109.52(14)
B' N6' N5' 120.97(14)
B' N6' C13' 129.24(15)
C2' C1' N1' 109.93(16)
C4' C1' N1' 123.64(18)
C4' C1' C2' 126.30(17)
H2' C2' C1' 126.84(10)
C3' C2' C1' 106.31(16)
C3' C2' H2' 126.84(11)
C2' C3' N2' 107.42(16)
C5' C3' N2' 123.63(16)
C5' C3' C2' 128.94(18)
H4'a C4' C1' 109.5
H4'b C4' C1' 109.5
H4'b C4' H4'a 109.5
H4'c C4' C1' 109.5
H4'c C4' H4'a 109.5
H4'c C4' H4'b 109.5
H5'a C5' C3' 109.5
H5'b C5' C3' 109.5
H5'b C5' H5'a 109.5
H5'c C5' C3' 109.5
H5'c C5' H5'a 109.5
H5'c C5' H5'b 109.5
C7' C6' N3' 109.73(18)
C9' C6' N3' 123.81(17)
C9' C6' C7' 126.25(17)
H7' C7' C6' 126.71(12)
C8' C7' C6' 106.58(16)
C8' C7' H7' 126.71(11)
C7' C8' N4' 107.29(17)
C10' C8' N4' 122.53(19)
C10' C8' C7' 130.13(17)
H9'a C9' C6' 109.5
H9'b C9' C6' 109.5
H9'b C9' H9'a 109.5
H9'c C9' C6' 109.5
H9'c C9' H9'a 109.5
H9'c C9' H9'b 109.5
H10d C10' C8' 109.5
H10e C10' C8' 109.5
H10e C10' H10d 109.5
H10f C10' C8' 109.5
H10f C10' H10d 109.5
H10f C10' H10e 109.5
C12' C11' N5' 109.90(16)
C14' C11' N5' 122.61(16)
C14' C11' C12' 127.49(17)
H12' C12' C11' 126.91(11)
C13' C12' C11' 106.19(16)
C13' C12' H12' 126.91(11)
C12' C13' N6' 107.78(16)
C15' C13' N6' 123.59(17)
C15' C13' C12' 128.63(17)
H14d C14' C11' 109.5
H14e C14' C11' 109.5
H14e C14' H14d 109.5
H14f C14' C11' 109.5
H14f C14' H14d 109.5
H14f C14' H14e 109.5
H15d C15' C13' 109.5
H15e C15' C13' 109.5
H15e C15' H15d 109.5
H15f C15' C13' 109.5
H15f C15' H15d 109.5
H15f C15' H15e 109.5
O1' C16' Mo' 177.51(17)
O2' C17' Mo' 175.87(16)
H18d C18' P' 109.5
H18e C18' P' 109.5
H18e C18' H18d 109.5
H18f C18' P' 109.5
H18f C18' H18d 109.5
H18f C18' H18e 109.5
H19d C19' P' 109.5
H19e C19' P' 109.5
H19e C19' H19d 109.5
H19f C19' P' 109.5
H19f C19' H19d 109.5
H19f C19' H19e 109.5
H20d C20' P' 109.5
H20e C20' P' 109.5
H20e C20' H20d 109.5
H20f C20' P' 109.5
H20f C20' H20d 109.5
H20f C20' H20e 109.5
N4' B' N2' 110.48(14)
N6' B' N2' 108.63(14)
N6' B' N4' 109.93(15)
H' B' N2' 109.26(10)
H' B' N4' 109.26(9)
H' B' N6' 109.26(9)
C22 C21 H21 119.71(15)
C26 C21 H21 119.71(15)
C26 C21 C22 120.6(2)
H22 C22 C21 119.57(15)
C23 C22 C21 120.9(2)
C23 C22 H22 119.57(17)
H23 C23 C22 119.96(17)
C24 C23 C22 120.1(3)
C24 C23 H23 119.96(17)
H24 C24 C23 120.01(17)
C25 C24 C23 120.0(3)
C25 C24 H24 120.01(17)
H25 C25 C24 120.38(17)
C26 C25 C24 119.2(2)
C26 C25 H25 120.38(16)
C25 C26 C21 119.2(2)
H26 C26 C21 120.38(15)
H26 C26 C25 120.38(16)
C22' C21' H21' 120.05(14)
C26' C21' H21' 120.05(16)
C26' C21' C22' 119.9(2)
H22' C22' C21' 119.79(14)
C23' C22' C21' 120.4(2)
C23' C22' H22' 119.79(16)
H23' C23' C22' 120.16(16)
C24' C23' C22' 119.7(3)
C24' C23' H23' 120.16(16)
H24' C24' C23' 119.99(16)
C25' C24' C23' 120.0(2)
C25' C24' H24' 119.99(15)
H25' C25' C24' 120.07(15)
C26' C25' C24' 119.9(2)
C26' C25' H25' 120.07(17)
C25' C26' C21' 120.1(3)
H26' C26' C21' 119.95(16)
H26' C26' C25' 119.95(17)

loop_
_geom_bond_atom_site_label_1
_geom_bond_atom_site_label_2
_geom_bond_distance
Mo Ha 1.70(3)
Mo P 2.4830(5)
Mo N1 2.2657(15)
Mo N3 2.2940(14)
Mo N5 2.2352(14)
Mo C16 1.9395(18)
Mo C17 1.9280(19)
P C18 1.829(2)
P C19 1.825(2)
P C20 1.823(2)
O1 C16 1.165(2)
O2 C17 1.167(2)
N1 N2 1.377(2)
N1 C1 1.344(2)
N2 C3 1.350(2)
N2 B 1.539(2)
N3 N4 1.370(2)
N3 C6 1.342(2)
N4 C8 1.352(2)
N4 B 1.535(2)
N5 N6 1.380(2)
N5 C11 1.337(2)
N6 C13 1.355(2)
N6 B 1.542(2)
C1 C2 1.387(3)
C1 C4 1.496(2)
C2 H2 0.9500
C2 C3 1.379(3)
C3 C5 1.489(3)
C4 H4a 0.9800
C4 H4b 0.9800
C4 H4c 0.9800
C5 H5a 0.9800
C5 H5b 0.9800
C5 H5c 0.9800
C6 C7 1.396(3)
C6 C9 1.492(3)
C7 H7 0.9500
C7 C8 1.372(3)
C8 C10 1.495(3)
C9 H9a 0.9800
C9 H9b 0.9800
C9 H9c 0.9800
C10 H10a 0.9800
C10 H10b 0.9800
C10 H10c 0.9800
C11 C12 1.394(3)
C11 C14 1.493(3)
C12 H12 0.9500
C12 C13 1.379(3)
C13 C15 1.489(3)
C14 H14a 0.9800
C14 H14b 0.9800
C14 H14c 0.9800
C15 H15a 0.9800
C15 H15b 0.9800
C15 H15c 0.9800
C18 H18a 0.9800
C18 H18b 0.9800
C18 H18c 0.9800
C19 H19a 0.9800
C19 H19b 0.9800
C19 H19c 0.9800
C20 H20a 0.9800
C20 H20b 0.9800
C20 H20c 0.9800
B H 1.0000
Mo' Hb 1.66(3)
Mo' P' 2.4704(5)
Mo' N1' 2.2583(15)
Mo' N3' 2.2965(14)
Mo' N5' 2.2247(15)
Mo' C16' 1.946(2)
Mo' C17' 1.9344(18)
P' C18' 1.854(3)
P' C19' 1.794(2)
P' C20' 1.812(2)
O1' C16' 1.164(3)
O2' C17' 1.165(2)
N1' N2' 1.3745(19)
N1' C1' 1.347(2)
N2' C3' 1.349(2)
N2' B' 1.547(2)
N3' N4' 1.374(2)
N3' C6' 1.347(2)
N4' C8' 1.361(2)
N4' B' 1.528(3)
N5' N6' 1.378(2)
N5' C11' 1.340(2)
N6' C13' 1.354(2)
N6' B' 1.546(2)
C1' C2' 1.386(3)
C1' C4' 1.496(3)
C2' H2' 0.9500
C2' C3' 1.381(3)
C3' C5' 1.487(3)
C4' H4'a 0.9800
C4' H4'b 0.9800
C4' H4'c 0.9800
C5' H5'a 0.9800
C5' H5'b 0.9800
C5' H5'c 0.9800
C6' C7' 1.395(3)
C6' C9' 1.494(3)
C7' H7' 0.9500
C7' C8' 1.373(3)
C8' C10' 1.491(3)
C9' H9'a 0.9800
C9' H9'b 0.9800
C9' H9'c 0.9800
C10' H10d 0.9800
C10' H10e 0.9800
C10' H10f 0.9800
C11' C12' 1.390(3)
C11' C14' 1.495(3)
C12' H12' 0.9500
C12' C13' 1.378(3)
C13' C15' 1.490(3)
C14' H14d 0.9800
C14' H14e 0.9800
C14' H14f 0.9800
C15' H15d 0.9800
C15' H15e 0.9800
C15' H15f 0.9800
C18' H18d 0.9800
C18' H18e 0.9800
C18' H18f 0.9800
C19' H19d 0.9800
C19' H19e 0.9800
C19' H19f 0.9800
C20' H20d 0.9800
C20' H20e 0.9800
C20' H20f 0.9800
B' H' 1.0000
C21 H21 0.9500
C21 C22 1.371(3)
C21 C26 1.372(3)
C22 H22 0.9500
C22 C23 1.341(4)
C23 H23 0.9500
C23 C24 1.378(5)
C24 H24 0.9500
C24 C25 1.392(4)
C25 H25 0.9500
C25 C26 1.384(4)
C26 H26 0.9500
C21' H21' 0.9500
C21' C22' 1.362(4)
C21' C26' 1.372(4)
C22' H22' 0.9500
C22' C23' 1.375(3)
C23' H23' 0.9500
C23' C24' 1.377(4)
C24' H24' 0.9500
C24' C25' 1.368(4)
C25' H25' 0.9500
C25' C26' 1.378(4)
C26' H26' 0.9500

loop_
_restr_u_rigid_atom_site_label_1
_restr_u_rigid_atom_site_label_2
_restr_u_rigid_target_weight_param
_restr_u_rigid_u_parallel
_restr_u_rigid_diff
Mo C16 0.0010 0.0238 -0.0049
